data_7036090
loop_
_publ_author_name
'Goodwin, Conrad A. P.'
'Smith, Alex'
'Ortu, Fabrizio'
'Vitorica-Yrezabal, I\~nigo J'
'Mills, David P.'

_publ_section_title
;
 Salt metathesis versus protonolysis routes for the synthesis of
 silylamide Hauser base (R2NMgX; X = halogen) and amido-Grignard (R2NMgR)
 complexes.
;
_journal_issue 14
_journal_name_full 'Dalton transactions (Cambridge, England : 2003)'
_journal_page_first 6004
_journal_page_last 6014
_journal_paper_doi 10.1039/c5dt02535d
_journal_volume 45
_journal_year 2016
_chemical_formula_moiety 'C38 H88 Cl2 Mg2 N2 O2 Si4'
_chemical_formula_sum 'C38 H88 Cl2 Mg2 N2 O2 Si4'
_chemical_formula_weight 836.98
_space_group_crystal_system triclinic
_space_group_IT_number 2
_space_group_name_Hall '-P 1'
_space_group_name_H-M_alt 'P -1'
_symmetry_space_group_name_Hall '-P 1'
_symmetry_space_group_name_H-M 'P -1'
_atom_sites_solution_hydrogens geom
_audit_creation_date 2015-07-30
_audit_creation_method
;
Olex2 1.2
(compiled 2014.05.21 svn.r2940 for OlexSys, GUI svn.r4846)
;
_audit_update_record
;
2015-08-03 deposited with the CCDC.
2015-08-05 downloaded from the CCDC.
;
_cell_angle_alpha 86.179(8)
_cell_angle_beta 88.328(8)
_cell_angle_gamma 67.120(9)
_cell_formula_units_Z 1
_cell_length_a 9.7845(8)
_cell_length_b 11.0265(11)
_cell_length_c 12.2422(12)
_cell_measurement_reflns_used 2123
_cell_measurement_temperature 108(2)
_cell_measurement_theta_max 28.1150
_cell_measurement_theta_min 3.0240
_cell_volume 1214.2(2)
_computing_cell_refinement
;
CrysAlisPro, Agilent Technologies,
Version 1.171.36.32 (release 02-08-2013 CrysAlis171 .NET)
(compiled Aug  2 2013,16:46:58)
;
_computing_data_collection
;
CrysAlisPro, Agilent Technologies,
Version 1.171.36.32 (release 02-08-2013 CrysAlis171 .NET)
(compiled Aug  2 2013,16:46:58)
;
_computing_data_reduction
;
CrysAlisPro, Agilent Technologies,
Version 1.171.36.32 (release 02-08-2013 CrysAlis171 .NET)
(compiled Aug  2 2013,16:46:58)
;
_computing_molecular_graphics 'Olex2 (Dolomanov et al., 2009)'
_computing_publication_material 'Olex2 (Dolomanov et al., 2009)'
_computing_structure_refinement 'ShelXL (Sheldrick, 2008)'
_computing_structure_solution 'ShelXS (Sheldrick, 2008)'
_diffrn_ambient_temperature 108.2
_diffrn_detector_area_resol_mean 8.3367
_diffrn_measured_fraction_theta_full 0.993
_diffrn_measured_fraction_theta_max 0.993
_diffrn_measurement_details
;
  1 omega   -6.00  104.00   1.0000   60.0000
omega____ theta____ kappa____ phi______ frames
    -       22.3246   77.0000  120.0000 110

  2 omega   -5.00  104.00   1.0000   60.0000
omega____ theta____ kappa____ phi______ frames
    -       22.3246   77.0000 -120.0000 109

  3 omega   -6.00  104.00   1.0000   60.0000
omega____ theta____ kappa____ phi______ frames
    -       22.3246   77.0000    0.0000 110

  4 omega   34.00   96.00   1.0000   60.0000
omega____ theta____ kappa____ phi______ frames
    -       22.3246  179.0000 -120.0000 62
;
_diffrn_measurement_device_type 'Xcalibur, Sapphire2, large Be window'
_diffrn_measurement_method '\w scans'
_diffrn_orient_matrix_UB_11 0.0750053000
_diffrn_orient_matrix_UB_12 -0.0453363000
_diffrn_orient_matrix_UB_13 0.0004794000
_diffrn_orient_matrix_UB_21 -0.0201180000
_diffrn_orient_matrix_UB_22 -0.0460113000
_diffrn_orient_matrix_UB_23 0.0327808000
_diffrn_orient_matrix_UB_31 -0.0126703000
_diffrn_orient_matrix_UB_32 -0.0268352000
_diffrn_orient_matrix_UB_33 -0.0479282000
_diffrn_radiation_monochromator graphite
_diffrn_radiation_type MoK\a
_diffrn_radiation_wavelength 0.71073
_diffrn_reflns_av_R_equivalents 0.0520
_diffrn_reflns_av_unetI/netI 0.0859
_diffrn_reflns_Laue_measured_fraction_full 0.993
_diffrn_reflns_Laue_measured_fraction_max 0.993
_diffrn_reflns_limit_h_max 11
_diffrn_reflns_limit_h_min -11
_diffrn_reflns_limit_k_max 13
_diffrn_reflns_limit_k_min -13
_diffrn_reflns_limit_l_max 14
_diffrn_reflns_limit_l_min -11
_diffrn_reflns_number 7601
_diffrn_reflns_point_group_measured_fraction_full 0.993
_diffrn_reflns_point_group_measured_fraction_max 0.993
_diffrn_reflns_theta_full 25.242
_diffrn_reflns_theta_max 25.350
_diffrn_reflns_theta_min 2.972
_diffrn_source 'Enhance (Mo) X-ray Source'
_exptl_absorpt_coefficient_mu 0.290
_exptl_absorpt_correction_T_max 0.986
_exptl_absorpt_correction_T_min 0.937
_exptl_absorpt_correction_type gaussian
_exptl_absorpt_process_details
;
CrysAlisPro, Agilent Technologies,
Version 1.171.36.32 (release 02-08-2013 CrysAlis171 .NET)
(compiled Aug  2 2013,16:46:58)
Numerical absorption correction based on gaussian integration over
            a multifaceted crystal model
;
_exptl_crystal_density_diffrn 1.145
_exptl_crystal_F_000 460
_exptl_crystal_size_max 0.2574
_exptl_crystal_size_mid 0.1813
_exptl_crystal_size_min 0.1517
_refine_diff_density_max 0.421
_refine_diff_density_min -0.422
_refine_diff_density_rms 0.072
_refine_ls_extinction_method none
_refine_ls_goodness_of_fit_ref 1.044
_refine_ls_hydrogen_treatment constr
_refine_ls_matrix_type full
_refine_ls_number_parameters 237
_refine_ls_number_reflns 4412
_refine_ls_number_restraints 0
_refine_ls_restrained_S_all 1.044
_refine_ls_R_factor_all 0.0749
_refine_ls_R_factor_gt 0.0510
_refine_ls_shift/su_max 0.001
_refine_ls_shift/su_mean 0.000
_refine_ls_structure_factor_coef Fsqd
_refine_ls_weighting_details 'w=1/[\s^2^(Fo^2^)+(0.0401P)^2^] where P=(Fo^2^+2Fc^2^)/3'
_refine_ls_weighting_scheme calc
_refine_ls_wR_factor_gt 0.1029
_refine_ls_wR_factor_ref 0.1172
_reflns_Friedel_coverage 0.000
_reflns_number_gt 3316
_reflns_number_total 4412
_reflns_threshold_expression 'I > 2\s(I)'
_cod_data_source_file c5dt02535d2.cif
_cod_data_source_block 02
_cod_depositor_comments 'Adding full bibliography for 7036089--7036100.cif.'
_cod_database_code 7036090
_manchester_internal_coll_name odpm31
_manchester_internal_coll_client CAPG
_manchester_internal_coll_type custom
_manchester_internal_coll_frame_time 60s
_manchester_internal_coll_frame_width 1
_manchester_internal_coll_frame_method '\w scans'
_manchester_internal_coll_user CAPG
_manchester_internal_coll_date 15/10/2014
_manchester_internal_process_user CAPG
_manchester_internal_process_date 19/10/2014
_manchester_internal_solution_user CAPG
_manchester_internal_solution_date 19/10/2014
_manchester_internal_refinement_user CAPG
_manchester_internal_refinement_date 19/10/2014
_manchester_internal_validation_user IVY
_manchester_internal_validation_date IVY
_manchester_internal_archive_date 2015-07-30
_shelxl_version_number 2014/6
_chemical_oxdiff_formula MgClNSi2C6H15C9H21
_shelx_space_group_comment
;
The symmetry employed for this shelxl refinement is uniquely defined
by the following loop, which should always be used as a source of
symmetry information in preference to the above space-group names.
They are only intended as comments.
;
_reflns_odcompleteness_completeness 99.06
_reflns_odcompleteness_iscentric 1
_reflns_odcompleteness_theta 26.32
_olex2_refinement_description
;
1. Fixed Uiso
 At 1.2 times of:
  All C(H) groups, All C(H,H) groups
 At 1.5 times of:
  All C(H,H,H) groups
2.a Ternary CH refined with riding coordinates:
 C1(H1), C4(H4), C7(H7)
2.b Secondary CH2 refined with riding coordinates:
 C16(H16A,H16B), C17(H17A,H17B), C18(H18A,H18B), C19(H19A,H19B)
2.c Idealised Me refined as rotating group:
 C2(H2A,H2B,H2C), C3(H3A,H3B,H3C), C5(H5A,H5B,H5C), C6(H6A,H6B,H6C), C8(H8A,
 H8B,H8C), C9(H9A,H9B,H9C), C11(H11A,H11B,H11C), C12(H12A,H12B,H12C), C13(H13A,
 H13B,H13C), C14(H14A,H14B,H14C), C15(H15A,H15B,H15C)
;
_olex2_submission_special_instructions 'No special instructions were received'

loop_
_space_group_symop_operation_xyz
'x, y, z'
'-x, -y, -z'

loop_
_atom_site_label
_atom_site_type_symbol
_atom_site_fract_x
_atom_site_fract_y
_atom_site_fract_z
_atom_site_U_iso_or_equiv
_atom_site_adp_type
_atom_site_occupancy
_atom_site_site_symmetry_order
_atom_site_calc_flag
_atom_site_refinement_flags_posn
Cl1 Cl 0.61053(7) 0.08345(7) 0.47020(6) 0.01794(19) Uani 1 1 d .
Si1 Si 0.67877(8) -0.32262(8) 0.75337(6) 0.0154(2) Uani 1 1 d .
Si2 Si 0.90681(8) -0.18798(8) 0.70520(6) 0.0156(2) Uani 1 1 d .
Mg1 Mg 0.65100(10) -0.13502(9) 0.54621(7) 0.0160(2) Uani 1 1 d .
O1 O 0.7152(2) -0.22627(18) 0.40378(15) 0.0199(5) Uani 1 1 d .
N1 N 0.7482(2) -0.2149(2) 0.68999(17) 0.0143(5) Uani 1 1 d .
C1 C 0.6567(3) -0.4233(3) 0.6406(2) 0.0196(7) Uani 1 1 d .
H1 H 0.6130 -0.3578 0.5778 0.024 Uiso 1 1 calc R
C2 C 0.8075(3) -0.5181(3) 0.5983(3) 0.0293(8) Uani 1 1 d .
H2A H 0.8699 -0.4688 0.5781 0.044 Uiso 1 1 calc GR
H2B H 0.7922 -0.5597 0.5340 0.044 Uiso 1 1 calc GR
H2C H 0.8566 -0.5862 0.6559 0.044 Uiso 1 1 calc GR
C3 C 0.5512(4) -0.4955(3) 0.6596(3) 0.0320(8) Uani 1 1 d .
H3A H 0.5876 -0.5618 0.7206 0.048 Uiso 1 1 calc GR
H3B H 0.5468 -0.5388 0.5932 0.048 Uiso 1 1 calc GR
H3C H 0.4518 -0.4319 0.6771 0.048 Uiso 1 1 calc GR
C4 C 0.4876(3) -0.2306(3) 0.8128(2) 0.0216(7) Uani 1 1 d .
H4 H 0.4179 -0.2038 0.7493 0.026 Uiso 1 1 calc R
C5 C 0.4713(3) -0.1018(3) 0.8632(3) 0.0273(7) Uani 1 1 d .
H5A H 0.5287 -0.1223 0.9310 0.041 Uiso 1 1 calc GR
H5B H 0.3665 -0.0510 0.8793 0.041 Uiso 1 1 calc GR
H5C H 0.5082 -0.0499 0.8113 0.041 Uiso 1 1 calc GR
C6 C 0.4282(3) -0.3095(3) 0.8944(2) 0.0280(8) Uani 1 1 d .
H6A H 0.4347 -0.3905 0.8621 0.042 Uiso 1 1 calc GR
H6B H 0.3245 -0.2565 0.9119 0.042 Uiso 1 1 calc GR
H6C H 0.4875 -0.3321 0.9615 0.042 Uiso 1 1 calc GR
C7 C 0.8061(3) -0.4400(3) 0.8622(2) 0.0177(6) Uani 1 1 d .
H7 H 0.9088 -0.4680 0.8313 0.021 Uiso 1 1 calc R
C8 C 0.8068(3) -0.3719(3) 0.9661(2) 0.0242(7) Uani 1 1 d .
H8A H 0.8338 -0.2961 0.9481 0.036 Uiso 1 1 calc GR
H8B H 0.8792 -0.4341 1.0176 0.036 Uiso 1 1 calc GR
H8C H 0.7079 -0.3416 0.9996 0.036 Uiso 1 1 calc GR
C9 C 0.7817(3) -0.5675(3) 0.8918(2) 0.0268(8) Uani 1 1 d .
H9A H 0.6820 -0.5458 0.9227 0.040 Uiso 1 1 calc GR
H9B H 0.8557 -0.6222 0.9457 0.040 Uiso 1 1 calc GR
H9C H 0.7916 -0.6160 0.8258 0.040 Uiso 1 1 calc GR
C10 C 0.8870(3) -0.0391(3) 0.7849(2) 0.0195(7) Uani 1 1 d .
C11 C 0.7650(3) 0.0853(3) 0.7345(3) 0.0330(8) Uani 1 1 d .
H11A H 0.7918 0.1017 0.6588 0.050 Uiso 1 1 calc GR
H11B H 0.7543 0.1607 0.7770 0.050 Uiso 1 1 calc GR
H11C H 0.6711 0.0730 0.7354 0.050 Uiso 1 1 calc GR
C12 C 0.8475(4) -0.0537(3) 0.9055(2) 0.0308(8) Uani 1 1 d .
H12A H 0.7539 -0.0666 0.9109 0.046 Uiso 1 1 calc GR
H12B H 0.8368 0.0262 0.9417 0.046 Uiso 1 1 calc GR
H12C H 0.9265 -0.1300 0.9411 0.046 Uiso 1 1 calc GR
C13 C 1.0321(3) -0.0173(3) 0.7803(3) 0.0315(8) Uani 1 1 d .
H13A H 1.1104 -0.0933 0.8169 0.047 Uiso 1 1 calc GR
H13B H 1.0188 0.0626 0.8173 0.047 Uiso 1 1 calc GR
H13C H 1.0600 -0.0074 0.7037 0.047 Uiso 1 1 calc GR
C14 C 0.9753(3) -0.1588(3) 0.5650(2) 0.0194(7) Uani 1 1 d .
H14A H 0.9835 -0.2314 0.5197 0.029 Uiso 1 1 calc GR
H14B H 1.0729 -0.1543 0.5709 0.029 Uiso 1 1 calc GR
H14C H 0.9053 -0.0755 0.5311 0.029 Uiso 1 1 calc GR
C15 C 1.0699(3) -0.3311(3) 0.7632(2) 0.0231(7) Uani 1 1 d .
H15A H 1.0526 -0.3471 0.8411 0.035 Uiso 1 1 calc GR
H15B H 1.1592 -0.3114 0.7547 0.035 Uiso 1 1 calc GR
H15C H 1.0834 -0.4098 0.7242 0.035 Uiso 1 1 calc GR
C16 C 0.7972(3) -0.1853(3) 0.3180(2) 0.0218(7) Uani 1 1 d .
H16A H 0.8977 -0.1998 0.3437 0.026 Uiso 1 1 calc R
H16B H 0.7447 -0.0907 0.2958 0.026 Uiso 1 1 calc R
C17 C 0.8066(3) -0.2686(3) 0.2243(2) 0.0231(7) Uani 1 1 d .
H17A H 0.8949 -0.3525 0.2305 0.028 Uiso 1 1 calc R
H17B H 0.8103 -0.2213 0.1533 0.028 Uiso 1 1 calc R
C18 C 0.6641(3) -0.2928(3) 0.2359(2) 0.0226(7) Uani 1 1 d .
H18A H 0.5787 -0.2167 0.2045 0.027 Uiso 1 1 calc R
H18B H 0.6727 -0.3733 0.2000 0.027 Uiso 1 1 calc R
C19 C 0.6490(3) -0.3093(3) 0.3569(2) 0.0234(7) Uani 1 1 d .
H19A H 0.5432 -0.2808 0.3781 0.028 Uiso 1 1 calc R
H19B H 0.7017 -0.4027 0.3827 0.028 Uiso 1 1 calc R

loop_
_atom_site_aniso_label
_atom_site_aniso_U_11
_atom_site_aniso_U_22
_atom_site_aniso_U_33
_atom_site_aniso_U_23
_atom_site_aniso_U_13
_atom_site_aniso_U_12
Cl1 0.0164(4) 0.0187(4) 0.0194(4) 0.0024(3) -0.0036(3) -0.0079(3)
Si1 0.0163(4) 0.0180(5) 0.0132(4) 0.0017(3) -0.0026(3) -0.0082(4)
Si2 0.0145(4) 0.0183(5) 0.0148(4) 0.0008(3) -0.0020(3) -0.0076(4)
Mg1 0.0167(5) 0.0174(5) 0.0139(5) 0.0004(4) -0.0024(4) -0.0066(4)
O1 0.0259(11) 0.0261(12) 0.0129(11) -0.0042(9) 0.0030(8) -0.0154(10)
N1 0.0139(12) 0.0159(13) 0.0140(13) 0.0010(10) -0.0032(9) -0.0067(10)
C1 0.0233(16) 0.0183(16) 0.0180(16) 0.0041(13) -0.0074(12) -0.0093(14)
C2 0.0342(19) 0.0235(18) 0.0270(19) -0.0034(15) -0.0051(14) -0.0070(16)
C3 0.041(2) 0.038(2) 0.0281(19) 0.0028(16) -0.0093(15) -0.0270(18)
C4 0.0172(15) 0.0292(18) 0.0183(17) 0.0049(14) -0.0024(12) -0.0096(14)
C5 0.0200(16) 0.0289(19) 0.0286(19) -0.0038(15) 0.0062(13) -0.0047(15)
C6 0.0168(16) 0.039(2) 0.0261(18) 0.0075(15) -0.0002(13) -0.0099(15)
C7 0.0175(15) 0.0211(17) 0.0159(16) -0.0005(13) 0.0001(12) -0.0091(13)
C8 0.0242(16) 0.0280(18) 0.0175(17) 0.0055(14) -0.0060(13) -0.0076(15)
C9 0.0288(18) 0.0294(19) 0.0227(18) 0.0080(15) -0.0056(14) -0.0132(15)
C10 0.0174(15) 0.0225(17) 0.0208(17) -0.0013(13) -0.0037(12) -0.0099(14)
C11 0.038(2) 0.0212(18) 0.038(2) -0.0059(16) -0.0095(16) -0.0083(16)
C12 0.044(2) 0.032(2) 0.0212(18) -0.0091(15) 0.0032(15) -0.0191(17)
C13 0.035(2) 0.036(2) 0.033(2) -0.0062(16) -0.0003(15) -0.0235(17)
C14 0.0151(15) 0.0236(17) 0.0196(16) 0.0014(13) -0.0016(12) -0.0080(14)
C15 0.0193(16) 0.0252(18) 0.0257(18) 0.0034(14) -0.0040(13) -0.0100(14)
C16 0.0219(16) 0.0308(18) 0.0139(16) 0.0017(14) 0.0046(12) -0.0121(14)
C17 0.0277(17) 0.0271(18) 0.0160(16) -0.0022(14) 0.0018(13) -0.0124(15)
C18 0.0238(16) 0.0274(18) 0.0180(17) -0.0061(14) 0.0017(13) -0.0107(15)
C19 0.0298(18) 0.0257(18) 0.0219(17) -0.0047(14) 0.0003(13) -0.0183(15)

loop_
_atom_type_symbol
_atom_type_description
_atom_type_scat_dispersion_real
_atom_type_scat_dispersion_imag
_atom_type_scat_source
C C 0.0033 0.0016 'International Tables Vol C Tables 4.2.6.8 and 6.1.1.4'
H H 0.0000 0.0000 'International Tables Vol C Tables 4.2.6.8 and 6.1.1.4'
Cl Cl 0.1484 0.1585 'International Tables Vol C Tables 4.2.6.8 and 6.1.1.4'
Mg Mg 0.0486 0.0363 'International Tables Vol C Tables 4.2.6.8 and 6.1.1.4'
N N 0.0061 0.0033 'International Tables Vol C Tables 4.2.6.8 and 6.1.1.4'
O O 0.0106 0.0060 'International Tables Vol C Tables 4.2.6.8 and 6.1.1.4'
Si Si 0.0817 0.0704 'International Tables Vol C Tables 4.2.6.8 and 6.1.1.4'

loop_
_exptl_crystal_face_index_h
_exptl_crystal_face_index_k
_exptl_crystal_face_index_l
_exptl_crystal_face_perp_dist
_exptl_oxdiff_crystal_face_indexfrac_h
_exptl_oxdiff_crystal_face_indexfrac_k
_exptl_oxdiff_crystal_face_indexfrac_l
_exptl_oxdiff_crystal_face_x
_exptl_oxdiff_crystal_face_y
_exptl_oxdiff_crystal_face_z
11 10 -8 0.1401 11.0000 10.0000 -8.0000 0.3679 -0.9437 -0.0243
0 -4 -17 0.0922 -0.0000 -4.0000 -17.0000 0.1732 -0.3732 0.9221
12 -2 1 0.1217 12.0000 -2.0000 1.0000 0.9912 -0.1166 -0.1463
-4 8 12 0.0397 -4.0000 8.0000 12.0000 -0.6570 0.1058 -0.7391
-12 0 -4 0.0943 -12.0000 -0.0000 -4.0000 -0.9020 0.1103 0.3438
1 -9 -14 0.0894 1.0000 -9.0000 -14.0000 0.4763 -0.0649 0.8998
-1 -15 1 0.0468 -1.0000 -15.0000 1.0000 0.6055 0.7431 0.3673
-2 10 -10 0.0820 -2.0000 10.0000 -10.0000 -0.6082 -0.7477 0.2363
5 4 16 0.0791 5.0000 4.0000 16.0000 0.2014 0.2399 -0.9375
-10 -13 3 0.0361 -10.0000 -13.0000 3.0000 -0.1592 0.8977 0.3318

loop_
_geom_angle_atom_site_label_1
_geom_angle_atom_site_label_2
_geom_angle_atom_site_label_3
_geom_angle
_geom_angle_site_symmetry_1
_geom_angle_site_symmetry_3
Mg1 Cl1 Mg1 90.89(4) 2_656 .
N1 Si1 C1 105.34(12) . .
N1 Si1 C4 110.94(12) . .
N1 Si1 C7 113.86(11) . .
C1 Si1 C4 107.49(13) . .
C1 Si1 C7 108.41(12) . .
C4 Si1 C7 110.45(13) . .
N1 Si2 C10 115.84(12) . .
N1 Si2 C14 107.86(12) . .
N1 Si2 C15 116.15(12) . .
C14 Si2 C10 106.41(13) . .
C15 Si2 C10 107.17(13) . .
C15 Si2 C14 102.13(13) . .
Cl1 Mg1 Cl1 89.11(4) 2_656 .
O1 Mg1 Cl1 96.11(6) . .
O1 Mg1 Cl1 97.22(6) . 2_656
N1 Mg1 Cl1 117.93(7) . 2_656
N1 Mg1 Cl1 125.71(7) . .
N1 Mg1 O1 122.77(9) . .
C16 O1 Mg1 123.56(16) . .
C16 O1 C19 108.5(2) . .
C19 O1 Mg1 125.19(16) . .
Si1 N1 Mg1 113.29(11) . .
Si2 N1 Si1 133.73(13) . .
Si2 N1 Mg1 111.05(11) . .
Si1 C1 H1 105.0 . .
C2 C1 Si1 111.85(19) . .
C2 C1 H1 105.0 . .
C3 C1 Si1 118.7(2) . .
C3 C1 H1 105.0 . .
C3 C1 C2 110.1(3) . .
C1 C2 H2A 109.5 . .
C1 C2 H2B 109.5 . .
C1 C2 H2C 109.5 . .
H2A C2 H2B 109.5 . .
H2A C2 H2C 109.5 . .
H2B C2 H2C 109.5 . .
C1 C3 H3A 109.5 . .
C1 C3 H3B 109.5 . .
C1 C3 H3C 109.5 . .
H3A C3 H3B 109.5 . .
H3A C3 H3C 109.5 . .
H3B C3 H3C 109.5 . .
Si1 C4 H4 105.7 . .
C5 C4 Si1 113.59(19) . .
C5 C4 H4 105.7 . .
C6 C4 Si1 116.5(2) . .
C6 C4 H4 105.7 . .
C6 C4 C5 108.7(2) . .
C4 C5 H5A 109.5 . .
C4 C5 H5B 109.5 . .
C4 C5 H5C 109.5 . .
H5A C5 H5B 109.5 . .
H5A C5 H5C 109.5 . .
H5B C5 H5C 109.5 . .
C4 C6 H6A 109.5 . .
C4 C6 H6B 109.5 . .
C4 C6 H6C 109.5 . .
H6A C6 H6B 109.5 . .
H6A C6 H6C 109.5 . .
H6B C6 H6C 109.5 . .
Si1 C7 H7 106.0 . .
C8 C7 Si1 112.24(19) . .
C8 C7 H7 106.0 . .
C8 C7 C9 109.5(2) . .
C9 C7 Si1 116.31(19) . .
C9 C7 H7 106.0 . .
C7 C8 H8A 109.5 . .
C7 C8 H8B 109.5 . .
C7 C8 H8C 109.5 . .
H8A C8 H8B 109.5 . .
H8A C8 H8C 109.5 . .
H8B C8 H8C 109.5 . .
C7 C9 H9A 109.5 . .
C7 C9 H9B 109.5 . .
C7 C9 H9C 109.5 . .
H9A C9 H9B 109.5 . .
H9A C9 H9C 109.5 . .
H9B C9 H9C 109.5 . .
C11 C10 Si2 110.1(2) . .
C12 C10 Si2 113.18(19) . .
C12 C10 C11 107.6(3) . .
C13 C10 Si2 110.1(2) . .
C13 C10 C11 108.0(2) . .
C13 C10 C12 107.7(2) . .
C10 C11 H11A 109.5 . .
C10 C11 H11B 109.5 . .
C10 C11 H11C 109.5 . .
H11A C11 H11B 109.5 . .
H11A C11 H11C 109.5 . .
H11B C11 H11C 109.5 . .
C10 C12 H12A 109.5 . .
C10 C12 H12B 109.5 . .
C10 C12 H12C 109.5 . .
H12A C12 H12B 109.5 . .
H12A C12 H12C 109.5 . .
H12B C12 H12C 109.5 . .
C10 C13 H13A 109.5 . .
C10 C13 H13B 109.5 . .
C10 C13 H13C 109.5 . .
H13A C13 H13B 109.5 . .
H13A C13 H13C 109.5 . .
H13B C13 H13C 109.5 . .
Si2 C14 H14A 109.5 . .
Si2 C14 H14B 109.5 . .
Si2 C14 H14C 109.5 . .
H14A C14 H14B 109.5 . .
H14A C14 H14C 109.5 . .
H14B C14 H14C 109.5 . .
Si2 C15 H15A 109.5 . .
Si2 C15 H15B 109.5 . .
Si2 C15 H15C 109.5 . .
H15A C15 H15B 109.5 . .
H15A C15 H15C 109.5 . .
H15B C15 H15C 109.5 . .
O1 C16 H16A 110.6 . .
O1 C16 H16B 110.6 . .
O1 C16 C17 105.8(2) . .
H16A C16 H16B 108.7 . .
C17 C16 H16A 110.6 . .
C17 C16 H16B 110.6 . .
C16 C17 H17A 111.2 . .
C16 C17 H17B 111.2 . .
C16 C17 C18 102.7(2) . .
H17A C17 H17B 109.1 . .
C18 C17 H17A 111.2 . .
C18 C17 H17B 111.2 . .
C17 C18 H18A 111.3 . .
C17 C18 H18B 111.3 . .
H18A C18 H18B 109.2 . .
C19 C18 C17 102.5(2) . .
C19 C18 H18A 111.3 . .
C19 C18 H18B 111.3 . .
O1 C19 C18 105.9(2) . .
O1 C19 H19A 110.5 . .
O1 C19 H19B 110.5 . .
C18 C19 H19A 110.5 . .
C18 C19 H19B 110.5 . .
H19A C19 H19B 108.7 . .

loop_
_geom_bond_atom_site_label_1
_geom_bond_atom_site_label_2
_geom_bond_distance
_geom_bond_site_symmetry_2
Cl1 Mg1 2.4073(11) 2_656
Cl1 Mg1 2.4098(11) .
Si1 N1 1.717(2) .
Si1 C1 1.895(3) .
Si1 C4 1.898(3) .
Si1 C7 1.901(3) .
Si2 N1 1.707(2) .
Si2 C10 1.908(3) .
Si2 C14 1.878(3) .
Si2 C15 1.871(3) .
Mg1 Cl1 2.4073(11) 2_656
Mg1 O1 2.031(2) .
Mg1 N1 2.005(2) .
O1 C16 1.456(3) .
O1 C19 1.463(3) .
C1 H1 1.0000 .
C1 C2 1.539(4) .
C1 C3 1.534(4) .
C2 H2A 0.9800 .
C2 H2B 0.9800 .
C2 H2C 0.9800 .
C3 H3A 0.9800 .
C3 H3B 0.9800 .
C3 H3C 0.9800 .
C4 H4 1.0000 .
C4 C5 1.535(4) .
C4 C6 1.528(4) .
C5 H5A 0.9800 .
C5 H5B 0.9800 .
C5 H5C 0.9800 .
C6 H6A 0.9800 .
C6 H6B 0.9800 .
C6 H6C 0.9800 .
C7 H7 1.0000 .
C7 C8 1.522(4) .
C7 C9 1.534(4) .
C8 H8A 0.9800 .
C8 H8B 0.9800 .
C8 H8C 0.9800 .
C9 H9A 0.9800 .
C9 H9B 0.9800 .
C9 H9C 0.9800 .
C10 C11 1.531(4) .
C10 C12 1.528(4) .
C10 C13 1.528(4) .
C11 H11A 0.9800 .
C11 H11B 0.9800 .
C11 H11C 0.9800 .
C12 H12A 0.9800 .
C12 H12B 0.9800 .
C12 H12C 0.9800 .
C13 H13A 0.9800 .
C13 H13B 0.9800 .
C13 H13C 0.9800 .
C14 H14A 0.9800 .
C14 H14B 0.9800 .
C14 H14C 0.9800 .
C15 H15A 0.9800 .
C15 H15B 0.9800 .
C15 H15C 0.9800 .
C16 H16A 0.9900 .
C16 H16B 0.9900 .
C16 C17 1.496(4) .
C17 H17A 0.9900 .
C17 H17B 0.9900 .
C17 C18 1.520(4) .
C18 H18A 0.9900 .
C18 H18B 0.9900 .
C18 C19 1.490(4) .
C19 H19A 0.9900 .
C19 H19B 0.9900 .

loop_
_geom_torsion_atom_site_label_1
_geom_torsion_atom_site_label_2
_geom_torsion_atom_site_label_3
_geom_torsion_atom_site_label_4
_geom_torsion
Mg1 O1 C16 C17 -174.01(17)
Mg1 O1 C19 C18 149.22(18)
O1 C16 C17 C18 30.9(3)
N1 Si1 C1 C2 70.3(2)
N1 Si1 C1 C3 -159.8(2)
N1 Si1 C4 C5 -38.3(2)
N1 Si1 C4 C6 -165.7(2)
C1 Si1 N1 Si2 -120.09(19)
C1 Si1 N1 Mg1 42.28(15)
C1 Si1 C4 C5 -153.0(2)
C1 Si1 C4 C6 79.6(2)
C4 Si1 N1 Si2 123.89(19)
C4 Si1 N1 Mg1 -73.74(16)
C4 Si1 C1 C2 -171.36(19)
C4 Si1 C1 C3 -41.5(3)
C7 Si1 N1 Si2 -1.4(2)
C7 Si1 N1 Mg1 160.92(12)
C7 Si1 C1 C2 -52.0(2)
C7 Si1 C1 C3 77.9(2)
C7 Si1 C4 C5 88.9(2)
C7 Si1 C4 C6 -38.5(3)
C10 Si2 N1 Si1 -101.7(2)
C10 Si2 N1 Mg1 95.61(14)
C14 Si2 N1 Si1 139.19(19)
C14 Si2 N1 Mg1 -23.46(16)
C15 Si2 N1 Si1 25.4(2)
C15 Si2 N1 Mg1 -137.30(13)
C16 O1 C19 C18 -12.5(3)
C16 C17 C18 C19 -37.9(3)
C17 C18 C19 O1 31.3(3)
C19 O1 C16 C17 -11.9(3)
